data_1543879
loop_
_publ_author_name
'Liu, Yingjie'
'Ma, Suqian'
'Xu, Bin'
'Tian, Wenjing'

_publ_section_title
;
 Construction and function of a highly efficient supramolecular
 luminescent system.
;
_journal_name_full 'Faraday discussions'
_journal_page_first 219
_journal_page_last 229
_journal_paper_doi 10.1039/c6fd00166a
_journal_volume 196
_journal_year 2017
_chemical_formula_moiety 'C28 H20 N2, 2(C6 F3 I3)'
_chemical_formula_sum 'C20 H10 F3 I3 N'
_chemical_formula_weight 701.99
_chemical_name_common 4FI-1
_chemical_name_systematic 'BP4VA FI-1'
_chemical_properties_physical ', Efflorescent'
_space_group_IT_number 14
_symmetry_cell_setting monoclinic
_symmetry_space_group_name_Hall '-P 2ybc'
_symmetry_space_group_name_H-M 'P 1 21/c 1'
_atom_sites_solution_hydrogens geom
_atom_sites_solution_primary direct
_atom_sites_solution_secondary difmap
_audit_creation_method SHELXL-97
_audit_update_record
;
2016-06-21 deposited with the CCDC.
2016-08-09 downloaded from the CCDC.
;
_cell_angle_alpha 90.00
_cell_angle_beta 102.80(3)
_cell_angle_gamma 90.00
_cell_formula_units_Z 4
_cell_length_a 8.6902(17)
_cell_length_b 13.870(3)
_cell_length_c 17.377(4)
_cell_measurement_reflns_used 15060
_cell_measurement_temperature 293(2)
_cell_measurement_theta_max 27.52
_cell_measurement_theta_min 3.00
_cell_volume 2042.5(8)
_computing_cell_refinement RAPID-AUTO
_computing_data_collection 'RAPID-AUTO (Rigaku Corporation, 1998)'
_computing_data_reduction 'CrystalStructure (Rigaku/MSC and Rigaku Corporation, 2002)'
_computing_molecular_graphics 'SHELXTL (Sheldrick, 2008)'
_computing_publication_material SHELXL-97
_computing_structure_refinement 'SHELXL-97 (Sheldrick, 2008)'
_computing_structure_solution 'SHELXS-97 (Sheldrick, 2008)'
_diffrn_ambient_temperature 293(2)
_diffrn_measured_fraction_theta_full 0.991
_diffrn_measured_fraction_theta_max 0.991
_diffrn_measurement_device_type 'Rigaku RAXIS-RAPID'
_diffrn_measurement_method '\w scans'
_diffrn_radiation_monochromator graphite
_diffrn_radiation_source 'fine-focus sealed tube'
_diffrn_radiation_type MoK\a
_diffrn_radiation_wavelength 0.71073
_diffrn_reflns_av_R_equivalents 0.0363
_diffrn_reflns_av_sigmaI/netI 0.0361
_diffrn_reflns_limit_h_max 11
_diffrn_reflns_limit_h_min -10
_diffrn_reflns_limit_k_max 17
_diffrn_reflns_limit_k_min -16
_diffrn_reflns_limit_l_max 22
_diffrn_reflns_limit_l_min -22
_diffrn_reflns_number 18046
_diffrn_reflns_theta_full 27.48
_diffrn_reflns_theta_max 27.48
_diffrn_reflns_theta_min 3.00
_exptl_absorpt_coefficient_mu 4.622
_exptl_absorpt_correction_T_max 0.6304
_exptl_absorpt_correction_T_min 0.5639
_exptl_absorpt_correction_type multi-scan
_exptl_crystal_colour yellow
_exptl_crystal_density_diffrn 2.283
_exptl_crystal_density_method 'not measured'
_exptl_crystal_description block
_exptl_crystal_F_000 1292
_exptl_crystal_preparation ', Luminescent'
_exptl_crystal_recrystallization_method 'Re-crystallisation from solvent'
_exptl_crystal_size_max 0.14
_exptl_crystal_size_mid 0.12
_exptl_crystal_size_min 0.11
_refine_diff_density_max 2.177
_refine_diff_density_min -0.839
_refine_diff_density_rms 0.150
_refine_ls_extinction_method none
_refine_ls_goodness_of_fit_ref 1.035
_refine_ls_hydrogen_treatment constr
_refine_ls_matrix_type full
_refine_ls_number_parameters 244
_refine_ls_number_reflns 4648
_refine_ls_number_restraints 0
_refine_ls_restrained_S_all 1.035
_refine_ls_R_factor_all 0.0646
_refine_ls_R_factor_gt 0.0462
_refine_ls_shift/su_max 0.005
_refine_ls_shift/su_mean 0.000
_refine_ls_structure_factor_coef Fsqd
_refine_ls_weighting_details 'calc w=1/[\s^2^(Fo^2^)+(0.0777P)^2^+3.4087P] where P=(Fo^2^+2Fc^2^)/3'
_refine_ls_weighting_scheme calc
_refine_ls_wR_factor_gt 0.1237
_refine_ls_wR_factor_ref 0.1414
_reflns_number_gt 3413
_reflns_number_total 4648
_reflns_threshold_expression >2sigma(I)
_cod_data_source_file c6fd00166a2.cif
_cod_data_source_block 111
_cod_depositor_comments 'Adding full bibliography for 1543879--1543880.cif.'
_cod_original_cell_volume 2042.5(7)
_cod_original_sg_symbol_H-M 'P 21/c'
_cod_database_code 1543879
_solvent_exptl_crystal_recrystallization_method THF

loop_
_symmetry_equiv_pos_as_xyz
'x, y, z'
'-x, y+1/2, -z+1/2'
'-x, -y, -z'
'x, -y-1/2, z-1/2'

loop_
_atom_site_label
_atom_site_type_symbol
_atom_site_fract_x
_atom_site_fract_y
_atom_site_fract_z
_atom_site_U_iso_or_equiv
_atom_site_adp_type
_atom_site_occupancy
_atom_site_symmetry_multiplicity
_atom_site_calc_flag
_atom_site_refinement_flags
C1 C 0.3030(7) 0.6937(5) 0.3686(4) 0.0466(13) Uani 1 1 d .
C2 C 0.2531(7) 0.7235(5) 0.4356(4) 0.0492(14) Uani 1 1 d .
C3 C 0.3339(8) 0.7919(4) 0.4869(4) 0.0473(14) Uani 1 1 d .
C4 C 0.4722(8) 0.8279(4) 0.4703(4) 0.0476(14) Uani 1 1 d .
C5 C 0.5267(7) 0.8002(5) 0.4057(4) 0.0481(14) Uani 1 1 d .
C6 C 0.4401(8) 0.7340(5) 0.3554(3) 0.0515(15) Uani 1 1 d .
C7 C 0.5509(7) 0.5712(5) 0.5588(4) 0.0467(13) Uani 1 1 d .
C8 C 0.6043(9) 0.6462(5) 0.6162(5) 0.0604(18) Uani 1 1 d .
H8 H 0.5482 0.6594 0.6548 0.072 Uiso 1 1 calc R
C9 C 0.7366(9) 0.6975(6) 0.6139(5) 0.0667(19) Uani 1 1 d .
H9 H 0.7682 0.7471 0.6500 0.080 Uiso 1 1 calc R
C10 C 0.8269(9) 0.6764(7) 0.5574(5) 0.069(2) Uani 1 1 d .
H10 H 0.9173 0.7119 0.5568 0.083 Uiso 1 1 calc R
C11 C 0.7821(8) 0.6045(6) 0.5043(5) 0.0644(19) Uani 1 1 d .
H11 H 0.8457 0.5899 0.4693 0.077 Uiso 1 1 calc R
C12 C 0.6402(8) 0.5505(5) 0.5002(4) 0.0495(14) Uani 1 1 d .
C13 C 0.5894(7) 0.4812(5) 0.4426(4) 0.0484(14) Uani 1 1 d .
C14 C 0.6884(8) 0.4619(6) 0.3849(4) 0.0578(17) Uani 1 1 d .
H14 H 0.7889 0.4372 0.4046 0.069 Uiso 1 1 calc R
C15 C 0.6467(8) 0.4766(5) 0.3081(4) 0.0565(16) Uani 1 1 d .
H15 H 0.5463 0.5008 0.2873 0.068 Uiso 1 1 calc R
C16 C 0.7519(7) 0.4565(5) 0.2533(4) 0.0484(14) Uani 1 1 d .
C17 C 0.8683(8) 0.3865(5) 0.2701(4) 0.0545(15) Uani 1 1 d .
H17 H 0.8800 0.3483 0.3150 0.065 Uiso 1 1 calc R
C18 C 0.9659(9) 0.3753(6) 0.2186(5) 0.0642(19) Uani 1 1 d .
H18 H 1.0413 0.3267 0.2297 0.077 Uiso 1 1 calc R
C19 C 0.8458(10) 0.4928(6) 0.1369(4) 0.065(2) Uani 1 1 d .
H19 H 0.8363 0.5288 0.0909 0.078 Uiso 1 1 calc R
C20 C 0.7396(9) 0.5091(6) 0.1836(4) 0.0621(18) Uani 1 1 d .
H20 H 0.6603 0.5549 0.1689 0.075 Uiso 1 1 calc R
F1 F 0.1198(5) 0.6862(3) 0.4496(3) 0.0657(11) Uani 1 1 d .
F2 F 0.5522(5) 0.8944(3) 0.5194(3) 0.0675(11) Uani 1 1 d .
F3 F 0.4899(5) 0.7069(3) 0.2909(2) 0.0682(11) Uani 1 1 d .
I1 I 0.17283(6) 0.59410(4) 0.29087(3) 0.06715(18) Uani 1 1 d .
I2 I 0.25724(7) 0.83622(4) 0.58618(3) 0.07011(19) Uani 1 1 d .
I3 I 0.73702(6) 0.85957(4) 0.38555(3) 0.06090(17) Uani 1 1 d .
N1 N 0.9620(7) 0.4278(5) 0.1543(4) 0.0654(16) Uani 1 1 d .

loop_
_atom_site_aniso_label
_atom_site_aniso_U_11
_atom_site_aniso_U_22
_atom_site_aniso_U_33
_atom_site_aniso_U_23
_atom_site_aniso_U_13
_atom_site_aniso_U_12
C1 0.041(3) 0.048(3) 0.047(3) -0.002(3) 0.001(2) -0.007(3)
C2 0.039(3) 0.060(4) 0.047(3) 0.009(3) 0.006(2) -0.006(3)
C3 0.055(4) 0.046(3) 0.042(3) 0.005(2) 0.013(3) -0.006(3)
C4 0.052(4) 0.042(3) 0.047(3) -0.002(2) 0.007(3) -0.006(3)
C5 0.045(3) 0.050(3) 0.048(3) 0.006(3) 0.008(3) -0.011(3)
C6 0.059(4) 0.060(4) 0.035(3) 0.002(3) 0.011(3) -0.002(3)
C7 0.042(3) 0.056(4) 0.043(3) 0.008(3) 0.009(2) 0.006(3)
C8 0.050(4) 0.068(5) 0.060(4) 0.000(3) 0.006(3) 0.007(3)
C9 0.060(4) 0.065(5) 0.066(5) -0.001(4) -0.004(3) -0.005(4)
C10 0.051(4) 0.090(6) 0.064(5) 0.011(4) 0.003(3) -0.015(4)
C11 0.040(3) 0.085(5) 0.069(5) 0.011(4) 0.014(3) -0.005(4)
C12 0.046(3) 0.055(4) 0.049(3) 0.008(3) 0.015(3) 0.005(3)
C13 0.041(3) 0.060(4) 0.046(3) 0.011(3) 0.015(3) 0.007(3)
C14 0.038(3) 0.083(5) 0.056(4) 0.008(3) 0.018(3) 0.006(3)
C15 0.049(4) 0.070(4) 0.053(4) 0.008(3) 0.016(3) 0.007(3)
C16 0.039(3) 0.065(4) 0.042(3) -0.006(3) 0.011(2) 0.000(3)
C17 0.054(4) 0.054(4) 0.057(4) 0.005(3) 0.017(3) 0.007(3)
C18 0.052(4) 0.077(5) 0.066(5) 0.001(4) 0.018(3) 0.012(4)
C19 0.065(4) 0.091(6) 0.041(3) 0.009(3) 0.016(3) 0.005(4)
C20 0.056(4) 0.085(5) 0.045(4) 0.007(3) 0.008(3) 0.019(4)
F1 0.049(2) 0.080(3) 0.072(3) -0.005(2) 0.0229(19) -0.017(2)
F2 0.068(3) 0.072(3) 0.061(2) -0.021(2) 0.012(2) -0.025(2)
F3 0.074(3) 0.079(3) 0.058(2) -0.013(2) 0.028(2) -0.017(2)
I1 0.0680(3) 0.0654(3) 0.0622(3) -0.0119(2) 0.0020(2) -0.0206(2)
I2 0.0783(4) 0.0759(4) 0.0646(3) -0.0135(2) 0.0340(3) -0.0071(3)
I3 0.0549(3) 0.0649(3) 0.0665(3) 0.0063(2) 0.0211(2) -0.0156(2)
N1 0.047(3) 0.096(5) 0.054(3) -0.004(3) 0.014(3) 0.010(3)

loop_
_atom_type_symbol
_atom_type_description
_atom_type_scat_dispersion_real
_atom_type_scat_dispersion_imag
_atom_type_scat_source
C C 0.0033 0.0016 'International Tables Vol C Tables 4.2.6.8 and 6.1.1.4'
H H 0.0000 0.0000 'International Tables Vol C Tables 4.2.6.8 and 6.1.1.4'
N N 0.0061 0.0033 'International Tables Vol C Tables 4.2.6.8 and 6.1.1.4'
F F 0.0171 0.0103 'International Tables Vol C Tables 4.2.6.8 and 6.1.1.4'
I I -0.4742 1.8119 'International Tables Vol C Tables 4.2.6.8 and 6.1.1.4'

loop_
_geom_angle_atom_site_label_1
_geom_angle_atom_site_label_2
_geom_angle_atom_site_label_3
_geom_angle
_geom_angle_site_symmetry_1
_geom_angle_site_symmetry_3
C6 C1 C2 117.3(6) . .
C6 C1 I1 121.7(5) . .
C2 C1 I1 120.9(5) . .
F1 C2 C3 118.9(6) . .
F1 C2 C1 118.7(6) . .
C3 C2 C1 122.4(6) . .
C2 C3 C4 116.9(6) . .
C2 C3 I2 121.9(5) . .
C4 C3 I2 121.2(5) . .
F2 C4 C5 119.4(6) . .
F2 C4 C3 117.7(6) . .
C5 C4 C3 122.8(6) . .
C4 C5 C6 118.1(6) . .
C4 C5 I3 119.9(5) . .
C6 C5 I3 122.0(5) . .
F3 C6 C5 119.2(6) . .
F3 C6 C1 118.4(6) . .
C5 C6 C1 122.4(6) . .
C13 C7 C12 118.9(6) 3_666 .
C13 C7 C8 121.7(6) 3_666 .
C12 C7 C8 119.4(6) . .
C9 C8 C7 120.0(7) . .
C9 C8 H8 120.0 . .
C7 C8 H8 120.0 . .
C8 C9 C10 120.9(8) . .
C8 C9 H9 119.5 . .
C10 C9 H9 119.5 . .
C11 C10 C9 120.3(7) . .
C11 C10 H10 119.8 . .
C9 C10 H10 119.8 . .
C10 C11 C12 122.2(7) . .
C10 C11 H11 118.9 . .
C12 C11 H11 118.9 . .
C13 C12 C11 122.1(6) . .
C13 C12 C7 120.9(6) . .
C11 C12 C7 117.0(7) . .
C12 C13 C7 120.2(5) . 3_666
C12 C13 C14 118.3(6) . .
C7 C13 C14 121.5(6) 3_666 .
C15 C14 C13 125.8(6) . .
C15 C14 H14 117.1 . .
C13 C14 H14 117.1 . .
C14 C15 C16 123.3(6) . .
C14 C15 H15 118.3 . .
C16 C15 H15 118.3 . .
C17 C16 C20 117.4(6) . .
C17 C16 C15 121.4(6) . .
C20 C16 C15 121.2(6) . .
C18 C17 C16 118.1(7) . .
C18 C17 H17 121.0 . .
C16 C17 H17 121.0 . .
N1 C18 C17 125.6(7) . .
N1 C18 H18 117.2 . .
C17 C18 H18 117.2 . .
N1 C19 C20 123.3(7) . .
N1 C19 H19 118.4 . .
C20 C19 H19 118.4 . .
C19 C20 C16 119.5(7) . .
C19 C20 H20 120.2 . .
C16 C20 H20 120.2 . .
C18 N1 C19 115.9(6) . .

loop_
_geom_bond_atom_site_label_1
_geom_bond_atom_site_label_2
_geom_bond_distance
_geom_bond_site_symmetry_2
C1 C6 1.380(9) .
C1 C2 1.392(9) .
C1 I1 2.082(6) .
C2 F1 1.339(7) .
C2 C3 1.381(9) .
C3 C4 1.390(9) .
C3 I2 2.076(6) .
C4 F2 1.342(7) .
C4 C5 1.365(9) .
C5 C6 1.373(9) .
C5 I3 2.104(6) .
C6 F3 1.341(7) .
C7 C13 1.416(9) 3_666
C7 C12 1.440(8) .
C7 C8 1.446(10) .
C8 C9 1.360(11) .
C8 H8 0.9300 .
C9 C10 1.417(12) .
C9 H9 0.9300 .
C10 C11 1.356(12) .
C10 H10 0.9300 .
C11 C12 1.431(10) .
C11 H11 0.9300 .
C12 C13 1.386(10) .
C13 C7 1.416(9) 3_666
C13 C14 1.484(8) .
C14 C15 1.318(10) .
C14 H14 0.9300 .
C15 C16 1.486(9) .
C15 H15 0.9300 .
C16 C17 1.385(9) .
C16 C20 1.398(9) .
C17 C18 1.370(10) .
C17 H17 0.9300 .
C18 N1 1.328(10) .
C18 H18 0.9300 .
C19 N1 1.338(10) .
C19 C20 1.376(10) .
C19 H19 0.9300 .
C20 H20 0.9300 .

loop_
_geom_torsion_atom_site_label_1
_geom_torsion_atom_site_label_2
_geom_torsion_atom_site_label_3
_geom_torsion_atom_site_label_4
_geom_torsion
_geom_torsion_site_symmetry_1
_geom_torsion_site_symmetry_4
C6 C1 C2 F1 179.5(6) . .
I1 C1 C2 F1 0.6(8) . .
C6 C1 C2 C3 1.2(10) . .
I1 C1 C2 C3 -177.8(5) . .
F1 C2 C3 C4 179.5(6) . .
C1 C2 C3 C4 -2.2(10) . .
F1 C2 C3 I2 1.3(8) . .
C1 C2 C3 I2 179.6(5) . .
C2 C3 C4 F2 180.0(6) . .
I2 C3 C4 F2 -1.8(8) . .
C2 C3 C4 C5 1.5(10) . .
I2 C3 C4 C5 179.7(5) . .
F2 C4 C5 C6 -178.3(6) . .
C3 C4 C5 C6 0.1(10) . .
F2 C4 C5 I3 1.3(9) . .
C3 C4 C5 I3 179.7(5) . .
C4 C5 C6 F3 178.8(6) . .
I3 C5 C6 F3 -0.8(9) . .
C4 C5 C6 C1 -1.2(10) . .
I3 C5 C6 C1 179.2(5) . .
C2 C1 C6 F3 -179.4(6) . .
I1 C1 C6 F3 -0.5(9) . .
C2 C1 C6 C5 0.6(10) . .
I1 C1 C6 C5 179.5(5) . .
C13 C7 C8 C9 -177.5(7) 3_666 .
C12 C7 C8 C9 0.9(10) . .
C7 C8 C9 C10 -2.2(11) . .
C8 C9 C10 C11 0.3(13) . .
C9 C10 C11 C12 3.0(12) . .
C10 C11 C12 C13 175.8(7) . .
C10 C11 C12 C7 -4.1(11) . .
C13 C7 C12 C13 0.7(10) 3_666 .
C8 C7 C12 C13 -177.8(6) . .
C13 C7 C12 C11 -179.4(6) 3_666 .
C8 C7 C12 C11 2.1(9) . .
C11 C12 C13 C7 179.4(6) . 3_666
C7 C12 C13 C7 -0.7(11) . 3_666
C11 C12 C13 C14 1.3(10) . .
C7 C12 C13 C14 -178.8(6) . .
C12 C13 C14 C15 -116.4(9) . .
C7 C13 C14 C15 65.5(11) 3_666 .
C13 C14 C15 C16 179.5(7) . .
C14 C15 C16 C17 27.6(12) . .
C14 C15 C16 C20 -150.8(8) . .
C20 C16 C17 C18 1.6(11) . .
C15 C16 C17 C18 -176.8(7) . .
C16 C17 C18 N1 2.0(13) . .
N1 C19 C20 C16 0.4(13) . .
C17 C16 C20 C19 -2.7(11) . .
C15 C16 C20 C19 175.7(7) . .
C17 C18 N1 C19 -4.3(13) . .
C20 C19 N1 C18 3.0(12) . .
